data_2204098
loop_
_publ_author_name
'Yu, Zhifang'
'Gu, Xiuyan'
'Zhao, Bing'
'Li, Yan'

_publ_section_title
;
 3-(4-Methoxyphenyl)-1-phenyl-3-(<i>p</i>-toluenesulfonylamino)propan-1-one
;
_journal_issue 8
_journal_name_full 'Acta Crystallographica Section E'
_journal_page_first o1290
_journal_page_last o1291
_journal_paper_doi 10.1107/S1600536804015661
_journal_volume 60
_journal_year 2004
_chemical_formula_iupac 'C23 H23 N O4 S'
_chemical_formula_moiety 'C23 H23 N O4 S'
_chemical_formula_sum 'C23 H23 N O4 S'
_chemical_formula_weight 409.49
_chemical_melting_point 399
_chemical_name_systematic
;
3-(4-methoxyphenyl)-1-phenyl-3-(p-toluenesulfonylamino)propan-1-one
;
_space_group_IT_number 2
_symmetry_cell_setting triclinic
_symmetry_space_group_name_Hall '-P 1'
_symmetry_space_group_name_H-M 'P -1'
_atom_sites_solution_hydrogens geom
_atom_sites_solution_primary direct
_atom_sites_solution_secondary difmap
_cell_angle_alpha 94.267(5)
_cell_angle_beta 91.985(4)
_cell_angle_gamma 116.676(4)
_cell_formula_units_Z 2
_cell_length_a 9.884(3)
_cell_length_b 9.924(3)
_cell_length_c 11.738(3)
_cell_measurement_reflns_used 991
_cell_measurement_temperature 293(2)
_cell_measurement_theta_max 26.39
_cell_measurement_theta_min 3.00
_cell_volume 1023.0(5)
_computing_cell_refinement SMART
_computing_data_collection 'SMART (Bruker, 1997)'
_computing_data_reduction 'SAINT (Bruker, 1997)'
_computing_molecular_graphics 'SHELXTL (Bruker, 1997)'
_computing_publication_material SHELXTL
_computing_structure_refinement 'SHELXL97 (Sheldrick, 1997)'
_computing_structure_solution 'SHELXS97 (Sheldrick, 1997)'
_diffrn_ambient_temperature 293(2)
_diffrn_measured_fraction_theta_full 0.996
_diffrn_measured_fraction_theta_max 0.996
_diffrn_measurement_device_type 'Bruker SMART 1000 CCD area-detector'
_diffrn_measurement_method '\y and \w'
_diffrn_radiation_monochromator graphite
_diffrn_radiation_source 'fine-focus sealed tube'
_diffrn_radiation_type 'Mo K\a'
_diffrn_radiation_wavelength 0.71073
_diffrn_reflns_av_R_equivalents 0.0183
_diffrn_reflns_av_sigmaI/netI 0.0411
_diffrn_reflns_limit_h_max 11
_diffrn_reflns_limit_h_min -11
_diffrn_reflns_limit_k_max 8
_diffrn_reflns_limit_k_min -11
_diffrn_reflns_limit_l_max 13
_diffrn_reflns_limit_l_min -13
_diffrn_reflns_number 5353
_diffrn_reflns_theta_full 25.01
_diffrn_reflns_theta_max 25.01
_diffrn_reflns_theta_min 2.31
_diffrn_standards_number 0
_exptl_absorpt_coefficient_mu 0.188
_exptl_absorpt_correction_T_max 0.978
_exptl_absorpt_correction_T_min 0.965
_exptl_absorpt_correction_type multi-scan
_exptl_absorpt_process_details '(SADABS; Sheldrick, 1996)'
_exptl_crystal_colour colorless
_exptl_crystal_density_diffrn 1.329
_exptl_crystal_density_method 'not measured'
_exptl_crystal_description prism
_exptl_crystal_F_000 432
_exptl_crystal_size_max 0.26
_exptl_crystal_size_mid 0.16
_exptl_crystal_size_min 0.12
_refine_diff_density_max 0.299
_refine_diff_density_min -0.359
_refine_ls_extinction_method none
_refine_ls_goodness_of_fit_ref 1.042
_refine_ls_hydrogen_treatment constr
_refine_ls_matrix_type full
_refine_ls_number_parameters 264
_refine_ls_number_reflns 3607
_refine_ls_number_restraints 0
_refine_ls_restrained_S_all 1.042
_refine_ls_R_factor_all 0.0805
_refine_ls_R_factor_gt 0.0500
_refine_ls_shift/su_max 0.002
_refine_ls_shift/su_mean 0.000
_refine_ls_structure_factor_coef Fsqd
_refine_ls_weighting_details 'w = 1/[\s^2^(Fo^2^)+(0.0503P)^2^+0.4833P] where P = (Fo^2^+2Fc^2^)/3'
_refine_ls_weighting_scheme calc
_refine_ls_wR_factor_gt 0.1110
_refine_ls_wR_factor_ref 0.1271
_reflns_number_gt 2537
_reflns_number_total 3607
_reflns_threshold_expression I>2\s(I)
_cod_data_source_file wn6259.cif
_cod_data_source_block I
_cod_depositor_comments
;
The following automatic conversions were performed:
'_symmetry_cell_setting' value 'Triclinic' changed to 'triclinic'
according to '/home/saulius/struct/CIF-dictionaries/cif_core.dic'
dictionary named 'cif_core.dic' version 2.4.1 from 2010-06-29.

Automatic conversion script
Id: cif_fix_enum 1527 2010-12-29 10:47:43Z saulius 

The following automatic conversions were performed:

'_symmetry_cell_setting' value 'Triclinic' changed to 'triclinic'
according to /home/saulius/struct/CIF-dictionaries/cif_core.dic
dictionary named 'cif_core.dic' version 2.4.1 from 2010-06-29.

Automatic conversion script
Id: cif_fix_values 1715 2011-07-08 13:25:40Z adriana 
;
_cod_database_code 2204098
_cod_database_fobs_code 2204098

loop_
_symmetry_equiv_pos_as_xyz
'x, y, z'
'-x, -y, -z'

loop_
_atom_site_label
_atom_site_fract_x
_atom_site_fract_y
_atom_site_fract_z
_atom_site_U_iso_or_equiv
_atom_site_adp_type
_atom_site_calc_flag
_atom_site_refinement_flags
_atom_site_occupancy
_atom_site_type_symbol
S1 0.71528(8) 0.29972(9) 0.23854(6) 0.0497(2) Uani d . 1 S
O1 0.7606(2) 0.4533(2) 0.27705(17) 0.0699(6) Uani d . 1 O
O2 0.8216(2) 0.2391(3) 0.24615(18) 0.0707(7) Uani d . 1 O
O3 0.3755(2) 0.0346(2) -0.01740(16) 0.0494(5) Uani d . 1 O
O4 0.7045(2) 0.4956(3) -0.39457(16) 0.0672(6) Uani d . 1 O
N1 0.6584(2) 0.2737(2) 0.10482(17) 0.0423(5) Uani d . 1 N
H1 0.6812 0.2164 0.0591 0.051 Uiso calc R 1 H
C1 0.5590(3) 0.1879(3) 0.3134(2) 0.0431(6) Uani d . 1 C
C2 0.4877(4) 0.2528(4) 0.3800(2) 0.0587(8) Uani d . 1 C
H2 0.5242 0.3575 0.3889 0.070 Uiso calc R 1 H
C3 0.3613(4) 0.1606(4) 0.4335(2) 0.0672(9) Uani d . 1 C
H3 0.3122 0.2044 0.4774 0.081 Uiso calc R 1 H
C4 0.3064(3) 0.0060(4) 0.4234(3) 0.0629(9) Uani d . 1 C
C5 0.3799(4) -0.0560(4) 0.3581(3) 0.0673(9) Uani d . 1 C
H5 0.3447 -0.1605 0.3510 0.081 Uiso calc R 1 H
C6 0.5048(3) 0.0329(3) 0.3026(3) 0.0575(8) Uani d . 1 C
H6 0.5527 -0.0116 0.2579 0.069 Uiso calc R 1 H
C7 0.1688(4) -0.0940(5) 0.4832(3) 0.1026(15) Uani d . 1 C
H7A 0.1208 -0.0351 0.5134 0.154 Uiso calc R 1 H
H7B 0.1998 -0.1350 0.5447 0.154 Uiso calc R 1 H
H7C 0.0985 -0.1752 0.4295 0.154 Uiso calc R 1 H
C8 0.5690(3) 0.3446(3) 0.0585(2) 0.0384(6) Uani d . 1 C
H8 0.6085 0.4446 0.1019 0.046 Uiso calc R 1 H
C9 0.6047(3) 0.3756(3) -0.0646(2) 0.0355(6) Uani d . 1 C
C10 0.7542(3) 0.4607(3) -0.0889(2) 0.0399(6) Uani d . 1 C
H10 0.8306 0.4905 -0.0303 0.048 Uiso calc R 1 H
C11 0.7938(3) 0.5026(3) -0.1972(2) 0.0418(6) Uani d . 1 C
H11 0.8951 0.5591 -0.2111 0.050 Uiso calc R 1 H
C12 0.6808(3) 0.4597(3) -0.2847(2) 0.0446(7) Uani d . 1 C
C13 0.5307(3) 0.3752(3) -0.2618(2) 0.0510(7) Uani d . 1 C
H13 0.4539 0.3471 -0.3199 0.061 Uiso calc R 1 H
C14 0.4942(3) 0.3326(3) -0.1537(2) 0.0440(7) Uani d . 1 C
H14 0.3931 0.2736 -0.1404 0.053 Uiso calc R 1 H
C15 0.8561(4) 0.5762(5) -0.4235(3) 0.0847(12) Uani d . 1 C
H15A 0.9034 0.6736 -0.3796 0.127 Uiso calc R 1 H
H15B 0.8568 0.5896 -0.5037 0.127 Uiso calc R 1 H
H15C 0.9111 0.5202 -0.4070 0.127 Uiso calc R 1 H
C16 0.3999(3) 0.2628(3) 0.0808(2) 0.0388(6) Uani d . 1 C
H16A 0.3906 0.2813 0.1617 0.047 Uiso calc R 1 H
H16B 0.3469 0.3080 0.0391 0.047 Uiso calc R 1 H
C17 0.3209(3) 0.0941(3) 0.0480(2) 0.0371(6) Uani d . 1 C
C18 0.1777(3) 0.0027(3) 0.1024(2) 0.0393(6) Uani d . 1 C
C19 0.0906(3) 0.0655(3) 0.1495(2) 0.0508(7) Uani d . 1 C
H19 0.1187 0.1679 0.1461 0.061 Uiso calc R 1 H
C20 -0.0388(3) -0.0240(4) 0.2018(3) 0.0640(9) Uani d . 1 C
H20 -0.0993 0.0177 0.2312 0.077 Uiso calc R 1 H
C21 -0.0780(3) -0.1734(4) 0.2104(3) 0.0613(9) Uani d . 1 C
H21 -0.1631 -0.2321 0.2480 0.074 Uiso calc R 1 H
C22 0.0078(3) -0.2372(4) 0.1638(3) 0.0623(9) Uani d . 1 C
H22 -0.0191 -0.3389 0.1694 0.075 Uiso calc R 1 H
C23 0.1334(3) -0.1501(3) 0.1089(3) 0.0555(8) Uani d . 1 C
H23 0.1898 -0.1943 0.0754 0.067 Uiso calc R 1 H

loop_
_atom_site_aniso_label
_atom_site_aniso_U_11
_atom_site_aniso_U_22
_atom_site_aniso_U_33
_atom_site_aniso_U_12
_atom_site_aniso_U_13
_atom_site_aniso_U_23
S1 0.0399(4) 0.0526(5) 0.0439(4) 0.0083(3) 0.0025(3) 0.0143(3)
O1 0.0763(15) 0.0485(13) 0.0558(13) 0.0019(11) 0.0024(11) 0.0106(10)
O2 0.0417(11) 0.0996(18) 0.0738(15) 0.0312(12) 0.0045(10) 0.0319(13)
O3 0.0516(11) 0.0417(11) 0.0602(12) 0.0242(9) 0.0214(9) 0.0072(9)
O4 0.0568(13) 0.0836(16) 0.0410(11) 0.0123(11) 0.0078(9) 0.0157(10)
N1 0.0445(12) 0.0479(13) 0.0397(12) 0.0241(11) 0.0104(10) 0.0119(10)
C1 0.0411(15) 0.0472(17) 0.0367(14) 0.0153(13) 0.0032(11) 0.0100(12)
C2 0.071(2) 0.0543(19) 0.0457(17) 0.0240(17) 0.0083(15) 0.0026(14)
C3 0.068(2) 0.098(3) 0.0422(17) 0.041(2) 0.0145(15) 0.0099(17)
C4 0.0482(17) 0.085(3) 0.0495(18) 0.0214(18) 0.0061(14) 0.0320(17)
C5 0.058(2) 0.055(2) 0.084(2) 0.0181(17) 0.0106(18) 0.0293(18)
C6 0.0566(18) 0.0512(19) 0.067(2) 0.0247(16) 0.0136(15) 0.0156(15)
C7 0.061(2) 0.149(4) 0.084(3) 0.027(2) 0.023(2) 0.061(3)
C8 0.0382(14) 0.0351(14) 0.0442(15) 0.0176(12) 0.0093(11) 0.0084(11)
C9 0.0376(13) 0.0317(14) 0.0414(14) 0.0187(11) 0.0055(11) 0.0064(11)
C10 0.0345(14) 0.0430(15) 0.0427(15) 0.0173(12) 0.0034(11) 0.0090(12)
C11 0.0342(13) 0.0413(15) 0.0479(16) 0.0141(12) 0.0096(12) 0.0094(12)
C12 0.0478(16) 0.0438(16) 0.0407(15) 0.0184(13) 0.0096(12) 0.0072(12)
C13 0.0418(15) 0.0604(19) 0.0412(16) 0.0146(14) -0.0029(12) 0.0080(13)
C14 0.0323(13) 0.0417(16) 0.0508(16) 0.0095(12) 0.0049(12) 0.0108(12)
C15 0.063(2) 0.114(3) 0.051(2) 0.013(2) 0.0228(17) 0.0234(19)
C16 0.0397(14) 0.0384(15) 0.0429(14) 0.0203(12) 0.0119(11) 0.0097(11)
C17 0.0374(13) 0.0406(15) 0.0389(14) 0.0214(12) 0.0071(11) 0.0115(11)
C18 0.0324(13) 0.0442(16) 0.0414(15) 0.0166(12) 0.0044(11) 0.0098(12)
C19 0.0441(16) 0.0525(18) 0.0612(18) 0.0244(14) 0.0154(13) 0.0163(14)
C20 0.0477(17) 0.082(3) 0.072(2) 0.0363(18) 0.0209(15) 0.0154(18)
C21 0.0336(15) 0.074(2) 0.065(2) 0.0120(16) 0.0113(14) 0.0227(17)
C22 0.0500(17) 0.0484(19) 0.078(2) 0.0107(15) 0.0135(16) 0.0183(16)
C23 0.0473(16) 0.0451(18) 0.073(2) 0.0180(14) 0.0192(15) 0.0147(15)

loop_
_atom_type_symbol
_atom_type_description
_atom_type_scat_dispersion_real
_atom_type_scat_dispersion_imag
_atom_type_scat_source
C C 0.0033 0.0016
; International Tables
Vol. C, Tables 4.2.6.8 and 6.1.1.4
;
H H 0.0000 0.0000
; International Tables
Vol. C, Tables 4.2.6.8 and 6.1.1.4
;
N N 0.0061 0.0033
; International Tables
Vol. C, Tables 4.2.6.8 and 6.1.1.4
;
O O 0.0106 0.0060
; International Tables
Vol. C, Tables 4.2.6.8 and 6.1.1.4
;
S S 0.1246 0.1234
; International Tables
Vol. C, Tables 4.2.6.8 and 6.1.1.4
;

loop_
_geom_angle_atom_site_label_1
_geom_angle_atom_site_label_2
_geom_angle_atom_site_label_3
_geom_angle
_geom_angle_publ_flag
O1 S1 O2 120.06(15) yes
O1 S1 N1 107.86(12) yes
O2 S1 N1 105.50(13) yes
O1 S1 C1 107.74(14) yes
O2 S1 C1 107.40(13) yes
N1 S1 C1 107.75(12) yes
C12 O4 C15 118.0(2) ?
C8 N1 S1 122.13(18) yes
C8 N1 H1 118.9 ?
S1 N1 H1 118.9 ?
C2 C1 C6 119.7(3) ?
C2 C1 S1 120.9(2) ?
C6 C1 S1 119.4(2) ?
C1 C2 C3 119.2(3) ?
C1 C2 H2 120.4 ?
C3 C2 H2 120.4 ?
C4 C3 C2 121.7(3) ?
C4 C3 H3 119.1 ?
C2 C3 H3 119.1 ?
C5 C4 C3 118.2(3) ?
C5 C4 C7 120.5(4) ?
C3 C4 C7 121.3(4) ?
C4 C5 C6 121.4(3) ?
C4 C5 H5 119.3 ?
C6 C5 H5 119.3 ?
C5 C6 C1 119.9(3) ?
C5 C6 H6 120.1 ?
C1 C6 H6 120.1 ?
C4 C7 H7A 109.5 ?
C4 C7 H7B 109.5 ?
H7A C7 H7B 109.5 ?
C4 C7 H7C 109.5 ?
H7A C7 H7C 109.5 ?
H7B C7 H7C 109.5 ?
N1 C8 C9 109.68(19) ?
N1 C8 C16 113.49(19) ?
C9 C8 C16 116.4(2) ?
N1 C8 H8 105.4 ?
C9 C8 H8 105.4 ?
C16 C8 H8 105.4 ?
C14 C9 C10 117.3(2) ?
C14 C9 C8 123.2(2) ?
C10 C9 C8 119.3(2) ?
C11 C10 C9 122.4(2) ?
C11 C10 H10 118.8 ?
C9 C10 H10 118.8 ?
C10 C11 C12 119.2(2) ?
C10 C11 H11 120.4 ?
C12 C11 H11 120.4 ?
O4 C12 C11 124.9(2) ?
O4 C12 C13 115.9(2) ?
C11 C12 C13 119.2(2) ?
C14 C13 C12 120.6(2) ?
C14 C13 H13 119.7 ?
C12 C13 H13 119.7 ?
C13 C14 C9 121.3(2) ?
C13 C14 H14 119.3 ?
C9 C14 H14 119.3 ?
O4 C15 H15A 109.5 ?
O4 C15 H15B 109.5 ?
H15A C15 H15B 109.5 ?
O4 C15 H15C 109.5 ?
H15A C15 H15C 109.5 ?
H15B C15 H15C 109.5 ?
C17 C16 C8 116.0(2) ?
C17 C16 H16A 108.3 ?
C8 C16 H16A 108.3 ?
C17 C16 H16B 108.3 ?
C8 C16 H16B 108.3 ?
H16A C16 H16B 107.4 ?
O3 C17 C18 121.4(2) ?
O3 C17 C16 120.7(2) ?
C18 C17 C16 117.8(2) ?
C19 C18 C23 118.8(2) ?
C19 C18 C17 122.5(2) ?
C23 C18 C17 118.7(2) ?
C18 C19 C20 119.9(3) ?
C18 C19 H19 120.0 ?
C20 C19 H19 120.0 ?
C21 C20 C19 120.3(3) ?
C21 C20 H20 119.8 ?
C19 C20 H20 119.8 ?
C20 C21 C22 120.2(3) ?
C20 C21 H21 119.9 ?
C22 C21 H21 119.9 ?
C23 C22 C21 119.7(3) ?
C23 C22 H22 120.2 ?
C21 C22 H22 120.2 ?
C22 C23 C18 121.0(3) ?
C22 C23 H23 119.5 ?
C18 C23 H23 119.5 ?

loop_
_geom_bond_atom_site_label_1
_geom_bond_atom_site_label_2
_geom_bond_distance
_geom_bond_publ_flag
S1 O1 1.413(2) yes
S1 O2 1.430(2) yes
S1 N1 1.611(2) yes
S1 C1 1.758(3) yes
O3 C17 1.215(3) yes
O4 C12 1.363(3) yes
O4 C15 1.415(4) yes
N1 C8 1.467(3) yes
N1 H1 0.8600 ?
C1 C2 1.376(4) ?
C1 C6 1.377(4) ?
C2 C3 1.380(4) ?
C2 H2 0.9300 ?
C3 C4 1.372(5) ?
C3 H3 0.9300 ?
C4 C5 1.365(5) ?
C4 C7 1.511(4) ?
C5 C6 1.375(4) ?
C5 H5 0.9300 ?
C6 H6 0.9300 ?
C7 H7A 0.9600 ?
C7 H7B 0.9600 ?
C7 H7C 0.9600 ?
C8 C9 1.520(3) ?
C8 C16 1.537(3) ?
C8 H8 0.9800 ?
C9 C14 1.380(3) ?
C9 C10 1.387(3) ?
C10 C11 1.382(3) ?
C10 H10 0.9300 ?
C11 C12 1.383(4) ?
C11 H11 0.9300 ?
C12 C13 1.386(4) ?
C13 C14 1.376(4) ?
C13 H13 0.9300 ?
C14 H14 0.9300 ?
C15 H15A 0.9600 ?
C15 H15B 0.9600 ?
C15 H15C 0.9600 ?
C16 C17 1.506(3) ?
C16 H16A 0.9700 ?
C16 H16B 0.9700 ?
C17 C18 1.493(3) ?
C18 C19 1.378(4) ?
C18 C23 1.386(4) ?
C19 C20 1.385(4) ?
C19 H19 0.9300 ?
C20 C21 1.367(4) ?
C20 H20 0.9300 ?
C21 C22 1.371(4) ?
C21 H21 0.9300 ?
C22 C23 1.370(4) ?
C22 H22 0.9300 ?
C23 H23 0.9300 ?

loop_
_geom_hbond_atom_site_label_D
_geom_hbond_atom_site_label_H
_geom_hbond_atom_site_label_A
_geom_hbond_site_symmetry_A
_geom_hbond_distance_DH
_geom_hbond_distance_HA
_geom_hbond_distance_DA
_geom_hbond_angle_DHA
_geom_hbond_publ_flag
N1 H1 O3 2_655 0.86 2.30 3.019(3) 141 yes

loop_
_geom_torsion_atom_site_label_1
_geom_torsion_atom_site_label_2
_geom_torsion_atom_site_label_3
_geom_torsion_atom_site_label_4
_geom_torsion
_geom_torsion_publ_flag
O1 S1 N1 C8 -39.4(2) yes
O2 S1 N1 C8 -168.84(19) yes
C1 S1 N1 C8 76.7(2) yes
O1 S1 C1 C2 10.0(3) ?
O2 S1 C1 C2 140.7(2) ?
N1 S1 C1 C2 -106.1(2) ?
O1 S1 C1 C6 -171.7(2) ?
O2 S1 C1 C6 -41.1(3) ?
N1 S1 C1 C6 72.1(2) ?
C6 C1 C2 C3 -1.0(4) ?
S1 C1 C2 C3 177.2(2) ?
C1 C2 C3 C4 1.1(5) ?
C2 C3 C4 C5 -0.2(5) ?
C2 C3 C4 C7 179.4(3) ?
C3 C4 C5 C6 -0.6(5) ?
C7 C4 C5 C6 179.7(3) ?
C4 C5 C6 C1 0.6(5) ?
C2 C1 C6 C5 0.2(4) ?
S1 C1 C6 C5 -178.1(2) ?
S1 N1 C8 C9 148.75(18) yes
S1 N1 C8 C16 -79.2(3) yes
N1 C8 C9 C14 129.8(2) ?
C16 C8 C9 C14 -0.8(3) ?
N1 C8 C9 C10 -55.1(3) ?
C16 C8 C9 C10 174.4(2) ?
C14 C9 C10 C11 0.3(4) ?
C8 C9 C10 C11 -175.1(2) ?
C9 C10 C11 C12 0.5(4) ?
C15 O4 C12 C11 3.4(4) ?
C15 O4 C12 C13 -177.4(3) ?
C10 C11 C12 O4 179.0(2) ?
C10 C11 C12 C13 -0.2(4) ?
O4 C12 C13 C14 179.9(3) ?
C11 C12 C13 C14 -0.9(4) ?
C12 C13 C14 C9 1.7(4) ?
C10 C9 C14 C13 -1.4(4) ?
C8 C9 C14 C13 173.8(2) ?
N1 C8 C16 C17 -50.6(3) yes
C9 C8 C16 C17 78.1(3) ?
C8 C16 C17 O3 -18.0(3) yes
C8 C16 C17 C18 159.4(2) yes
O3 C17 C18 C19 -161.1(2) ?
C16 C17 C18 C19 21.5(3) ?
O3 C17 C18 C23 20.9(4) ?
C16 C17 C18 C23 -156.5(2) ?
C23 C18 C19 C20 -0.1(4) ?
C17 C18 C19 C20 -178.1(3) ?
C18 C19 C20 C21 2.2(5) ?
C19 C20 C21 C22 -2.2(5) ?
C20 C21 C22 C23 0.2(5) ?
C21 C22 C23 C18 1.8(5) ?
C19 C18 C23 C22 -1.8(4) ?
C17 C18 C23 C22 176.2(3) ?
